data_7713834
loop_
_publ_author_name
'Horrer, G\"unther'
'Luff, Martin Simon'
'Radius, Udo'

_publ_section_title
;
 N Heterocyclic Carbene and Cyclic (Alkyl)(Amino)Carbene ligated
 Half-Sandwich Complexes of Chromium(II) and Chromium(I)
;
_journal_name_full 'Dalton Transactions'
_journal_paper_doi 10.1039/D3DT02123H
_journal_year 2023
_chemical_formula_moiety 'C29 H38 Cl Cr N'
_chemical_formula_sum 'C29 H38 Cl Cr N'
_chemical_formula_weight 488.05
_space_group_crystal_system monoclinic
_space_group_IT_number 14
_space_group_name_Hall '-P 2yn'
_space_group_name_H-M_alt 'P 1 21/n 1'
_atom_sites_solution_hydrogens geom
_atom_sites_solution_primary dual
_atom_sites_solution_secondary difmap
_audit_creation_method SHELXL-2018/3
_audit_update_record
;
2023-07-06 deposited with the CCDC.	2023-08-22 downloaded from the CCDC.
;
_cell_angle_alpha 90
_cell_angle_beta 107.7990(10)
_cell_angle_gamma 90
_cell_formula_units_Z 4
_cell_length_a 10.77400(10)
_cell_length_b 14.56590(10)
_cell_length_c 17.1932(2)
_cell_measurement_reflns_used 11243
_cell_measurement_temperature 100.00(10)
_cell_measurement_theta_max 73.3540
_cell_measurement_theta_min 3.0410
_cell_volume 2569.03(4)
_computing_cell_refinement 'CrysAlisPro 1.171.40.53 (Rigaku OD, 2019)'
_computing_data_collection 'CrysAlisPro 1.171.40.53 (Rigaku OD, 2019)'
_computing_data_reduction 'CrysAlisPro 1.171.40.53 (Rigaku OD, 2019)'
_computing_molecular_graphics 'ShelXLe (Huebschle et all, 2011)'
_computing_publication_material 'SHELXL-2014/6 (Sheldrick, 2014)'
_computing_structure_refinement 'SHELXL-2018/3 (Sheldrick, 2018)'
_computing_structure_solution 'SHELXT 2014/5 (Sheldrick, 2014)'
_diffrn_ambient_temperature 100(2)
_diffrn_detector_area_resol_mean 10.0000
_diffrn_measured_fraction_theta_full 0.969
_diffrn_measured_fraction_theta_max 0.969
_diffrn_measurement_device_type 'XtaLAB Synergy, Dualflex, HyPix'
_diffrn_measurement_method '\w scans'
_diffrn_radiation_type CuK\a
_diffrn_radiation_wavelength 1.54184
_diffrn_reflns_av_R_equivalents 0.0241
_diffrn_reflns_av_unetI/netI 0.0249
_diffrn_reflns_Laue_measured_fraction_full 0.969
_diffrn_reflns_Laue_measured_fraction_max 0.969
_diffrn_reflns_limit_h_max 11
_diffrn_reflns_limit_h_min -12
_diffrn_reflns_limit_k_max 13
_diffrn_reflns_limit_k_min -17
_diffrn_reflns_limit_l_max 19
_diffrn_reflns_limit_l_min -20
_diffrn_reflns_number 17093
_diffrn_reflns_point_group_measured_fraction_full 0.969
_diffrn_reflns_point_group_measured_fraction_max 0.969
_diffrn_reflns_theta_full 67.080
_diffrn_reflns_theta_max 67.080
_diffrn_reflns_theta_min 4.062
_diffrn_source 'micro-focus sealed X-ray tube'
_exptl_absorpt_coefficient_mu 4.725
_exptl_absorpt_correction_T_max 1.000
_exptl_absorpt_correction_T_min 0.759
_exptl_absorpt_correction_type gaussian
_exptl_absorpt_process_details
;
CrysAlisPro 1.171.41.112a (Rigaku Oxford Diffraction, 2021)
Numerical absorption correction based on gaussian integration over
a multifaceted crystal model
Empirical absorption correction using spherical harmonics,
implemented in SCALE3 ABSPACK scaling algorithm.
;
_exptl_crystal_colour 'clear red'
_exptl_crystal_density_diffrn 1.262
_exptl_crystal_description block
_exptl_crystal_F_000 1040
_exptl_crystal_size_max 0.150
_exptl_crystal_size_mid 0.140
_exptl_crystal_size_min 0.100
_refine_diff_density_max 0.277
_refine_diff_density_min -0.299
_refine_diff_density_rms 0.043
_refine_ls_extinction_method none
_refine_ls_goodness_of_fit_ref 1.067
_refine_ls_hydrogen_treatment constr
_refine_ls_matrix_type full
_refine_ls_number_parameters 297
_refine_ls_number_reflns 4449
_refine_ls_number_restraints 0
_refine_ls_restrained_S_all 1.067
_refine_ls_R_factor_all 0.0306
_refine_ls_R_factor_gt 0.0281
_refine_ls_shift/su_max 0.002
_refine_ls_shift/su_mean 0.000
_refine_ls_structure_factor_coef Fsqd
_refine_ls_weighting_details 'w=1/[\s^2^(Fo^2^)+(0.0361P)^2^+1.0370P] where P=(Fo^2^+2Fc^2^)/3'
_refine_ls_weighting_scheme calc
_refine_ls_wR_factor_gt 0.0728
_refine_ls_wR_factor_ref 0.0739
_reflns_Friedel_coverage 0.000
_reflns_number_gt 4111
_reflns_number_total 4449
_reflns_threshold_expression 'I > 2\s(I)'
_cod_data_source_file d3dt02123h2.cif
_cod_data_source_block compound_10
_cod_original_sg_symbol_H-M 'P 21/n'
_cod_database_code 7713834
_shelx_shelxl_version_number 2018/3
_shelx_space_group_comment
;
The symmetry employed for this shelxl refinement is uniquely defined
by the following loop, which should always be used as a source of
symmetry information in preference to the above space-group names.
They are only intended as comments.
;
_shelx_estimated_absorpt_t_min 0.538
_shelx_estimated_absorpt_t_max 0.649

loop_
_space_group_symop_operation_xyz
'x, y, z'
'-x+1/2, y+1/2, -z+1/2'
'-x, -y, -z'
'x-1/2, -y-1/2, z-1/2'

loop_
_atom_site_label
_atom_site_type_symbol
_atom_site_fract_x
_atom_site_fract_y
_atom_site_fract_z
_atom_site_U_iso_or_equiv
_atom_site_adp_type
_atom_site_occupancy
_atom_site_site_symmetry_order
_atom_site_calc_flag
_atom_site_refinement_flags_posn
_atom_site_refinement_flags_adp
_atom_site_refinement_flags_occupancy
_atom_site_disorder_assembly
_atom_site_disorder_group
Cr1_1 Cr 0.64616(2) 0.27615(2) 0.66581(2) 0.01416(8) Uani 1 1 d . . . . .
Cl2_1 Cl 0.77986(4) 0.20555(3) 0.78056(2) 0.02428(11) Uani 1 1 d . . . . .
C2_2 C 0.59901(16) 0.38238(10) 0.56038(10) 0.0177(3) Uani 1 1 d . . . . .
H2_2 H 0.514868 0.416314 0.538258 0.021 Uiso 1 1 calc R U . . .
C3_2 C 0.63514(15) 0.30007(10) 0.52634(10) 0.0161(3) Uani 1 1 d . . . . .
C4_2 C 0.56614(16) 0.24070(11) 0.46260(10) 0.0175(3) Uani 1 1 d . . . . .
H4_2 H 0.478896 0.254153 0.431267 0.021 Uiso 1 1 calc R U . . .
C5_2 C 0.62712(17) 0.16343(11) 0.44673(10) 0.0200(3) Uani 1 1 d . . . . .
H5_2 H 0.581411 0.123549 0.403804 0.024 Uiso 1 1 calc R U . . .
C6_2 C 0.75631(17) 0.14204(11) 0.49287(10) 0.0209(4) Uani 1 1 d . . . . .
H6_2 H 0.795323 0.087463 0.481031 0.025 Uiso 1 1 calc R U . . .
C7_2 C 0.82702(16) 0.19858(11) 0.55468(10) 0.0196(3) Uani 1 1 d . . . . .
H7_2 H 0.913869 0.183227 0.585412 0.024 Uiso 1 1 calc R U . . .
C8_2 C 0.76852(16) 0.27987(10) 0.57179(10) 0.0168(3) Uani 1 1 d . . . . .
C9_2 C 0.81204(16) 0.35046(11) 0.63230(10) 0.0200(3) Uani 1 1 d . . . . .
H9_2 H 0.903249 0.358416 0.669153 0.024 Uiso 1 1 calc R U . . .
C10_2 C 0.71008(16) 0.41455(11) 0.62144(10) 0.0199(3) Uani 1 1 d . . . . .
H10_2 H 0.716905 0.474746 0.650409 0.024 Uiso 1 1 calc R U . . .
C1_3 C 0.47302(15) 0.22712(10) 0.68711(9) 0.0139(3) Uani 1 1 d . . . . .
N1_3 N 0.39847(12) 0.28037(8) 0.71452(8) 0.0124(3) Uani 1 1 d . . . . .
C2_3 C 0.30565(15) 0.23091(10) 0.75285(10) 0.0160(3) Uani 1 1 d . . . . .
C3_3 C 0.29474(16) 0.13891(10) 0.70808(10) 0.0189(3) Uani 1 1 d . . . . .
H3A_3 H 0.217598 0.138587 0.658699 0.023 Uiso 1 1 calc R U . . .
H3AB_3 H 0.286394 0.087835 0.744138 0.023 Uiso 1 1 calc R U . . .
C4_3 C 0.42175(16) 0.12879(10) 0.68426(10) 0.0174(3) Uani 1 1 d . . . . .
C5_3 C 0.17735(16) 0.28143(11) 0.74025(11) 0.0206(4) Uani 1 1 d . . . . .
H5A_3 H 0.125952 0.249880 0.770326 0.031 Uiso 1 1 calc R U . . .
H5B_3 H 0.128474 0.282422 0.681920 0.031 Uiso 1 1 calc R U . . .
H5C_3 H 0.195014 0.344525 0.760389 0.031 Uiso 1 1 calc R U . . .
C6_3 C 0.37451(17) 0.22008(11) 0.84450(10) 0.0202(4) Uani 1 1 d . . . . .
H6A_3 H 0.323507 0.179115 0.868166 0.030 Uiso 1 1 calc R U . . .
H6B_3 H 0.382679 0.280281 0.871038 0.030 Uiso 1 1 calc R U . . .
H6C_3 H 0.461444 0.193905 0.852953 0.030 Uiso 1 1 calc R U . . .
C7_3 C 0.39146(18) 0.09750(11) 0.59487(11) 0.0252(4) Uani 1 1 d . . . . .
H7A_3 H 0.348072 0.037583 0.587904 0.038 Uiso 1 1 calc R U . . .
H7B_3 H 0.472874 0.092525 0.580947 0.038 Uiso 1 1 calc R U . . .
H7C_3 H 0.334135 0.142486 0.558849 0.038 Uiso 1 1 calc R U . . .
C8_3 C 0.51895(17) 0.06079(11) 0.73910(11) 0.0252(4) Uani 1 1 d . . . . .
H8A_3 H 0.480166 -0.000686 0.732793 0.038 Uiso 1 1 calc R U . . .
H8B_3 H 0.539743 0.080172 0.796241 0.038 Uiso 1 1 calc R U . . .
H8C_3 H 0.598906 0.059521 0.723243 0.038 Uiso 1 1 calc R U . . .
C1_4 C 0.40155(15) 0.37957(10) 0.70252(9) 0.0140(3) Uani 1 1 d . . . . .
C2_4 C 0.49205(15) 0.43539(10) 0.75818(10) 0.0167(3) Uani 1 1 d . . . . .
C3_4 C 0.49901(17) 0.52747(11) 0.73632(10) 0.0209(4) Uani 1 1 d . . . . .
H3_4 H 0.559330 0.567330 0.772726 0.025 Uiso 1 1 calc R U . . .
C4_4 C 0.42001(17) 0.56137(11) 0.66299(11) 0.0225(4) Uani 1 1 d . . . . .
H4_4 H 0.428183 0.623639 0.648870 0.027 Uiso 1 1 calc R U . . .
C5_4 C 0.32892(16) 0.50541(11) 0.60981(10) 0.0201(3) Uani 1 1 d . . . . .
H5_4 H 0.273403 0.530190 0.560254 0.024 Uiso 1 1 calc R U . . .
C6_4 C 0.31761(15) 0.41311(10) 0.62805(10) 0.0157(3) Uani 1 1 d . . . . .
C7_4 C 0.58112(16) 0.40216(11) 0.84000(10) 0.0186(3) Uani 1 1 d . . . . .
H7_4 H 0.577117 0.333590 0.840732 0.022 Uiso 1 1 calc R U . . .
C8_4 C 0.72399(16) 0.43065(12) 0.85535(11) 0.0243(4) Uani 1 1 d . . . . .
H8A_4 H 0.778152 0.402892 0.906359 0.036 Uiso 1 1 calc R U . . .
H8B_4 H 0.731110 0.497665 0.859540 0.036 Uiso 1 1 calc R U . . .
H8C_4 H 0.753783 0.409573 0.809928 0.036 Uiso 1 1 calc R U . . .
C9_4 C 0.53091(18) 0.43901(12) 0.90863(11) 0.0264(4) Uani 1 1 d . . . . .
H9A_4 H 0.583309 0.413278 0.961047 0.040 Uiso 1 1 calc R U . . .
H9B_4 H 0.439531 0.421133 0.898002 0.040 Uiso 1 1 calc R U . . .
H9C_4 H 0.537864 0.506108 0.910584 0.040 Uiso 1 1 calc R U . . .
C10_4 C 0.22005(15) 0.35288(11) 0.56606(10) 0.0167(3) Uani 1 1 d . . . . .
H10_4 H 0.216139 0.292270 0.592522 0.020 Uiso 1 1 calc R U . . .
C11_4 C 0.26131(17) 0.33528(12) 0.48973(10) 0.0230(4) Uani 1 1 d . . . . .
H11A_4 H 0.195930 0.296720 0.451509 0.034 Uiso 1 1 calc R U . . .
H11B_4 H 0.345827 0.303922 0.505279 0.034 Uiso 1 1 calc R U . . .
H11C_4 H 0.268593 0.393917 0.463517 0.034 Uiso 1 1 calc R U . . .
C12_4 C 0.08316(17) 0.39488(12) 0.54172(11) 0.0258(4) Uani 1 1 d . . . . .
H12A_4 H 0.019464 0.349144 0.512096 0.039 Uiso 1 1 calc R U . . .
H12B_4 H 0.080136 0.448315 0.506554 0.039 Uiso 1 1 calc R U . . .
H12C_4 H 0.062317 0.414032 0.590931 0.039 Uiso 1 1 calc R U . . .

loop_
_atom_site_aniso_label
_atom_site_aniso_U_11
_atom_site_aniso_U_22
_atom_site_aniso_U_33
_atom_site_aniso_U_23
_atom_site_aniso_U_13
_atom_site_aniso_U_12
Cr1_1 0.01135(14) 0.01742(14) 0.01374(15) 0.00050(10) 0.00388(11) 0.00110(10)
Cl2_1 0.0202(2) 0.0314(2) 0.0176(2) 0.00246(16) 0.00025(16) 0.00625(16)
C2_2 0.0189(8) 0.0160(7) 0.0202(8) 0.0029(6) 0.0088(7) 0.0022(6)
C3_2 0.0166(8) 0.0176(7) 0.0161(8) 0.0037(6) 0.0078(6) 0.0009(6)
C4_2 0.0173(8) 0.0208(8) 0.0144(8) 0.0035(6) 0.0047(6) 0.0007(7)
C5_2 0.0259(9) 0.0195(8) 0.0158(8) -0.0009(6) 0.0081(7) -0.0017(7)
C6_2 0.0252(9) 0.0190(8) 0.0224(9) 0.0021(6) 0.0132(7) 0.0044(7)
C7_2 0.0154(8) 0.0245(8) 0.0212(9) 0.0044(7) 0.0089(7) 0.0030(7)
C8_2 0.0150(8) 0.0201(8) 0.0177(8) 0.0022(6) 0.0087(7) -0.0017(6)
C9_2 0.0139(8) 0.0251(8) 0.0222(9) -0.0023(7) 0.0072(7) -0.0052(7)
C10_2 0.0233(9) 0.0172(8) 0.0218(9) -0.0016(6) 0.0109(7) -0.0039(7)
C1_3 0.0130(8) 0.0157(7) 0.0099(7) 0.0017(6) -0.0010(6) 0.0018(6)
N1_3 0.0114(6) 0.0131(6) 0.0121(6) 0.0008(5) 0.0027(5) -0.0012(5)
C2_3 0.0146(8) 0.0164(7) 0.0175(8) 0.0025(6) 0.0058(6) -0.0031(6)
C3_3 0.0177(8) 0.0154(7) 0.0219(9) 0.0009(6) 0.0037(7) -0.0026(6)
C4_3 0.0190(8) 0.0129(7) 0.0201(8) -0.0001(6) 0.0058(7) 0.0004(6)
C5_3 0.0164(9) 0.0231(8) 0.0247(9) 0.0036(7) 0.0097(7) 0.0003(7)
C6_3 0.0199(9) 0.0231(8) 0.0180(8) 0.0028(6) 0.0062(7) -0.0034(7)
C7_3 0.0326(10) 0.0178(8) 0.0255(9) -0.0062(7) 0.0092(8) -0.0016(7)
C8_3 0.0264(9) 0.0163(8) 0.0322(10) 0.0056(7) 0.0080(8) 0.0052(7)
C1_4 0.0153(8) 0.0113(7) 0.0180(8) 0.0004(6) 0.0091(6) 0.0011(6)
C2_4 0.0177(8) 0.0171(7) 0.0187(8) -0.0024(6) 0.0107(7) -0.0012(6)
C3_4 0.0248(9) 0.0166(8) 0.0257(9) -0.0053(6) 0.0143(7) -0.0040(7)
C4_4 0.0307(10) 0.0126(7) 0.0309(9) 0.0012(7) 0.0195(8) 0.0019(7)
C5_4 0.0232(9) 0.0188(8) 0.0212(9) 0.0052(7) 0.0109(7) 0.0070(7)
C6_4 0.0159(8) 0.0168(7) 0.0173(8) 0.0005(6) 0.0092(6) 0.0043(6)
C7_4 0.0182(8) 0.0213(8) 0.0164(8) -0.0034(6) 0.0054(7) -0.0046(6)
C8_4 0.0195(9) 0.0297(9) 0.0230(9) -0.0050(7) 0.0056(7) -0.0073(7)
C9_4 0.0282(10) 0.0327(9) 0.0212(9) -0.0075(7) 0.0115(8) -0.0092(8)
C10_4 0.0133(8) 0.0199(8) 0.0159(8) 0.0030(6) 0.0028(6) 0.0030(6)
C11_4 0.0198(9) 0.0302(9) 0.0187(9) -0.0017(7) 0.0056(7) 0.0005(7)
C12_4 0.0182(9) 0.0328(9) 0.0258(9) 0.0065(7) 0.0058(7) 0.0079(7)

loop_
_atom_type_symbol
_atom_type_description
_atom_type_scat_dispersion_real
_atom_type_scat_dispersion_imag
_atom_type_scat_source
C C 0.0181 0.0091 'International Tables Vol C Tables 4.2.6.8 and 6.1.1.4'
H H 0.0000 0.0000 'International Tables Vol C Tables 4.2.6.8 and 6.1.1.4'
N N 0.0311 0.0180 'International Tables Vol C Tables 4.2.6.8 and 6.1.1.4'
Cl Cl 0.3639 0.7018 'International Tables Vol C Tables 4.2.6.8 and 6.1.1.4'
Cr Cr -0.1635 2.4439 'International Tables Vol C Tables 4.2.6.8 and 6.1.1.4'

loop_
_geom_angle_atom_site_label_1
_geom_angle_atom_site_label_2
_geom_angle_atom_site_label_3
_geom_angle
_geom_angle_site_symmetry_1
_geom_angle_site_symmetry_3
_geom_angle_publ_flag
C1_3 Cr1_1 Cl2_1 93.12(4) . . ?
C1_3 Cr1_1 C9_2 170.17(6) . . ?
Cl2_1 Cr1_1 C9_2 95.40(4) . . ?
C1_3 Cr1_1 C2_2 111.34(6) . . ?
Cl2_1 Cr1_1 C2_2 154.07(4) . . ?
C9_2 Cr1_1 C2_2 59.54(6) . . ?
C1_3 Cr1_1 C10_2 135.01(6) . . ?
Cl2_1 Cr1_1 C10_2 119.80(4) . . ?
C9_2 Cr1_1 C10_2 35.37(6) . . ?
C2_2 Cr1_1 C10_2 35.27(6) . . ?
C1_3 Cr1_1 C8_2 145.14(6) . . ?
Cl2_1 Cr1_1 C8_2 105.15(4) . . ?
C9_2 Cr1_1 C8_2 35.64(5) . . ?
C2_2 Cr1_1 C8_2 59.20(5) . . ?
C10_2 Cr1_1 C8_2 58.51(5) . . ?
C1_3 Cr1_1 C3_2 116.34(6) . . ?
Cl2_1 Cr1_1 C3_2 138.77(4) . . ?
C9_2 Cr1_1 C3_2 59.06(6) . . ?
C2_2 Cr1_1 C3_2 35.55(5) . . ?
C10_2 Cr1_1 C3_2 58.32(5) . . ?
C8_2 Cr1_1 C3_2 35.17(5) . . ?
C10_2 C2_2 C3_2 107.83(14) . . ?
C10_2 C2_2 Cr1_1 72.91(9) . . ?
C3_2 C2_2 Cr1_1 74.93(9) . . ?
C10_2 C2_2 H2_2 125.7 . . ?
C3_2 C2_2 H2_2 125.7 . . ?
Cr1_1 C2_2 H2_2 125.7 . . ?
C4_2 C3_2 C2_2 132.89(15) . . ?
C4_2 C3_2 C8_2 119.72(14) . . ?
C2_2 C3_2 C8_2 107.38(14) . . ?
C4_2 C3_2 Cr1_1 122.75(11) . . ?
C2_2 C3_2 Cr1_1 69.52(9) . . ?
C8_2 C3_2 Cr1_1 71.98(9) . . ?
C5_2 C4_2 C3_2 119.01(15) . . ?
C5_2 C4_2 H4_2 120.5 . . ?
C3_2 C4_2 H4_2 120.5 . . ?
C4_2 C5_2 C6_2 121.31(15) . . ?
C4_2 C5_2 H5_2 119.3 . . ?
C6_2 C5_2 H5_2 119.3 . . ?
C7_2 C6_2 C5_2 121.37(15) . . ?
C7_2 C6_2 H6_2 119.3 . . ?
C5_2 C6_2 H6_2 119.3 . . ?
C6_2 C7_2 C8_2 119.02(15) . . ?
C6_2 C7_2 H7_2 120.5 . . ?
C8_2 C7_2 H7_2 120.5 . . ?
C7_2 C8_2 C9_2 133.07(15) . . ?
C7_2 C8_2 C3_2 119.50(15) . . ?
C9_2 C8_2 C3_2 107.30(14) . . ?
C7_2 C8_2 Cr1_1 119.82(11) . . ?
C9_2 C8_2 Cr1_1 69.51(9) . . ?
C3_2 C8_2 Cr1_1 72.85(9) . . ?
C10_2 C9_2 C8_2 108.04(14) . . ?
C10_2 C9_2 Cr1_1 73.27(9) . . ?
C8_2 C9_2 Cr1_1 74.86(9) . . ?
C10_2 C9_2 H9_2 125.6 . . ?
C8_2 C9_2 H9_2 125.6 . . ?
Cr1_1 C9_2 H9_2 125.6 . . ?
C2_2 C10_2 C9_2 109.17(14) . . ?
C2_2 C10_2 Cr1_1 71.82(9) . . ?
C9_2 C10_2 Cr1_1 71.36(9) . . ?
C2_2 C10_2 H10_2 125.4 . . ?
C9_2 C10_2 H10_2 125.4 . . ?
Cr1_1 C10_2 H10_2 125.4 . . ?
N1_3 C1_3 C4_3 108.19(13) . . ?
N1_3 C1_3 Cr1_1 122.07(10) . . ?
C4_3 C1_3 Cr1_1 129.37(11) . . ?
C1_3 N1_3 C1_4 119.61(13) . . ?
C1_3 N1_3 C2_3 115.47(12) . . ?
C1_4 N1_3 C2_3 124.78(12) . . ?
C5_3 C2_3 C6_3 109.25(14) . . ?
C5_3 C2_3 C3_3 115.13(13) . . ?
C6_3 C2_3 C3_3 111.45(13) . . ?
C5_3 C2_3 N1_3 113.24(12) . . ?
C6_3 C2_3 N1_3 108.41(12) . . ?
C3_3 C2_3 N1_3 98.91(12) . . ?
C2_3 C3_3 C4_3 106.11(12) . . ?
C2_3 C3_3 H3A_3 110.5 . . ?
C4_3 C3_3 H3A_3 110.5 . . ?
C2_3 C3_3 H3AB_3 110.5 . . ?
C4_3 C3_3 H3AB_3 110.5 . . ?
H3A_3 C3_3 H3AB_3 108.7 . . ?
C1_3 C4_3 C8_3 114.32(13) . . ?
C1_3 C4_3 C7_3 105.87(13) . . ?
C8_3 C4_3 C7_3 108.57(13) . . ?
C1_3 C4_3 C3_3 103.98(12) . . ?
C8_3 C4_3 C3_3 112.95(14) . . ?
C7_3 C4_3 C3_3 110.91(14) . . ?
C2_3 C5_3 H5A_3 109.5 . . ?
C2_3 C5_3 H5B_3 109.5 . . ?
H5A_3 C5_3 H5B_3 109.5 . . ?
C2_3 C5_3 H5C_3 109.5 . . ?
H5A_3 C5_3 H5C_3 109.5 . . ?
H5B_3 C5_3 H5C_3 109.5 . . ?
C2_3 C6_3 H6A_3 109.5 . . ?
C2_3 C6_3 H6B_3 109.5 . . ?
H6A_3 C6_3 H6B_3 109.5 . . ?
C2_3 C6_3 H6C_3 109.5 . . ?
H6A_3 C6_3 H6C_3 109.5 . . ?
H6B_3 C6_3 H6C_3 109.5 . . ?
C4_3 C7_3 H7A_3 109.5 . . ?
C4_3 C7_3 H7B_3 109.5 . . ?
H7A_3 C7_3 H7B_3 109.5 . . ?
C4_3 C7_3 H7C_3 109.5 . . ?
H7A_3 C7_3 H7C_3 109.5 . . ?
H7B_3 C7_3 H7C_3 109.5 . . ?
C4_3 C8_3 H8A_3 109.5 . . ?
C4_3 C8_3 H8B_3 109.5 . . ?
H8A_3 C8_3 H8B_3 109.5 . . ?
C4_3 C8_3 H8C_3 109.5 . . ?
H8A_3 C8_3 H8C_3 109.5 . . ?
H8B_3 C8_3 H8C_3 109.5 . . ?
C2_4 C1_4 C6_4 122.62(14) . . ?
C2_4 C1_4 N1_3 121.28(14) . . ?
C6_4 C1_4 N1_3 115.78(13) . . ?
C1_4 C2_4 C3_4 117.15(15) . . ?
C1_4 C2_4 C7_4 123.98(14) . . ?
C3_4 C2_4 C7_4 118.87(14) . . ?
C4_4 C3_4 C2_4 121.28(15) . . ?
C4_4 C3_4 H3_4 119.4 . . ?
C2_4 C3_4 H3_4 119.4 . . ?
C3_4 C4_4 C5_4 120.53(15) . . ?
C3_4 C4_4 H4_4 119.7 . . ?
C5_4 C4_4 H4_4 119.7 . . ?
C4_4 C5_4 C6_4 120.83(15) . . ?
C4_4 C5_4 H5_4 119.6 . . ?
C6_4 C5_4 H5_4 119.6 . . ?
C5_4 C6_4 C1_4 117.55(15) . . ?
C5_4 C6_4 C10_4 119.11(14) . . ?
C1_4 C6_4 C10_4 123.30(13) . . ?
C2_4 C7_4 C8_4 112.88(13) . . ?
C2_4 C7_4 C9_4 109.18(14) . . ?
C8_4 C7_4 C9_4 110.05(13) . . ?
C2_4 C7_4 H7_4 108.2 . . ?
C8_4 C7_4 H7_4 108.2 . . ?
C9_4 C7_4 H7_4 108.2 . . ?
C7_4 C8_4 H8A_4 109.5 . . ?
C7_4 C8_4 H8B_4 109.5 . . ?
H8A_4 C8_4 H8B_4 109.5 . . ?
C7_4 C8_4 H8C_4 109.5 . . ?
H8A_4 C8_4 H8C_4 109.5 . . ?
H8B_4 C8_4 H8C_4 109.5 . . ?
C7_4 C9_4 H9A_4 109.5 . . ?
C7_4 C9_4 H9B_4 109.5 . . ?
H9A_4 C9_4 H9B_4 109.5 . . ?
C7_4 C9_4 H9C_4 109.5 . . ?
H9A_4 C9_4 H9C_4 109.5 . . ?
H9B_4 C9_4 H9C_4 109.5 . . ?
C6_4 C10_4 C11_4 112.14(13) . . ?
C6_4 C10_4 C12_4 111.20(13) . . ?
C11_4 C10_4 C12_4 109.90(13) . . ?
C6_4 C10_4 H10_4 107.8 . . ?
C11_4 C10_4 H10_4 107.8 . . ?
C12_4 C10_4 H10_4 107.8 . . ?
C10_4 C11_4 H11A_4 109.5 . . ?
C10_4 C11_4 H11B_4 109.5 . . ?
H11A_4 C11_4 H11B_4 109.5 . . ?
C10_4 C11_4 H11C_4 109.5 . . ?
H11A_4 C11_4 H11C_4 109.5 . . ?
H11B_4 C11_4 H11C_4 109.5 . . ?
C10_4 C12_4 H12A_4 109.5 . . ?
C10_4 C12_4 H12B_4 109.5 . . ?
H12A_4 C12_4 H12B_4 109.5 . . ?
C10_4 C12_4 H12C_4 109.5 . . ?
H12A_4 C12_4 H12C_4 109.5 . . ?
H12B_4 C12_4 H12C_4 109.5 . . ?

loop_
_geom_bond_atom_site_label_1
_geom_bond_atom_site_label_2
_geom_bond_distance
_geom_bond_site_symmetry_2
_geom_bond_publ_flag
Cr1_1 C1_3 2.1311(16) . ?
Cr1_1 Cl2_1 2.2993(4) . ?
Cr1_1 C9_2 2.3080(16) . ?
Cr1_1 C2_2 2.3186(16) . ?
Cr1_1 C10_2 2.3327(16) . ?
Cr1_1 C8_2 2.3784(16) . ?
Cr1_1 C3_2 2.3899(16) . ?
C2_2 C10_2 1.409(2) . ?
C2_2 C3_2 1.439(2) . ?
C2_2 H2_2 1.0000 . ?
C3_2 C4_2 1.416(2) . ?
C3_2 C8_2 1.441(2) . ?
C4_2 C5_2 1.372(2) . ?
C4_2 H4_2 0.9500 . ?
C5_2 C6_2 1.410(2) . ?
C5_2 H5_2 0.9500 . ?
C6_2 C7_2 1.376(2) . ?
C6_2 H6_2 0.9500 . ?
C7_2 C8_2 1.414(2) . ?
C7_2 H7_2 0.9500 . ?
C8_2 C9_2 1.436(2) . ?
C9_2 C10_2 1.410(2) . ?
C9_2 H9_2 1.0000 . ?
C10_2 H10_2 1.0000 . ?
C1_3 N1_3 1.304(2) . ?
C1_3 C4_3 1.530(2) . ?
N1_3 C1_4 1.4613(18) . ?
N1_3 C2_3 1.5350(19) . ?
C2_3 C5_3 1.522(2) . ?
C2_3 C6_3 1.531(2) . ?
C2_3 C3_3 1.532(2) . ?
C3_3 C4_3 1.551(2) . ?
C3_3 H3A_3 0.9900 . ?
C3_3 H3AB_3 0.9900 . ?
C4_3 C8_3 1.537(2) . ?
C4_3 C7_3 1.539(2) . ?
C5_3 H5A_3 0.9800 . ?
C5_3 H5B_3 0.9800 . ?
C5_3 H5C_3 0.9800 . ?
C6_3 H6A_3 0.9800 . ?
C6_3 H6B_3 0.9800 . ?
C6_3 H6C_3 0.9800 . ?
C7_3 H7A_3 0.9800 . ?
C7_3 H7B_3 0.9800 . ?
C7_3 H7C_3 0.9800 . ?
C8_3 H8A_3 0.9800 . ?
C8_3 H8B_3 0.9800 . ?
C8_3 H8C_3 0.9800 . ?
C1_4 C2_4 1.399(2) . ?
C1_4 C6_4 1.410(2) . ?
C2_4 C3_4 1.401(2) . ?
C2_4 C7_4 1.520(2) . ?
C3_4 C4_4 1.379(2) . ?
C3_4 H3_4 0.9500 . ?
C4_4 C5_4 1.384(2) . ?
C4_4 H4_4 0.9500 . ?
C5_4 C6_4 1.394(2) . ?
C5_4 H5_4 0.9500 . ?
C6_4 C10_4 1.525(2) . ?
C7_4 C8_4 1.537(2) . ?
C7_4 C9_4 1.537(2) . ?
C7_4 H7_4 1.0000 . ?
C8_4 H8A_4 0.9800 . ?
C8_4 H8B_4 0.9800 . ?
C8_4 H8C_4 0.9800 . ?
C9_4 H9A_4 0.9800 . ?
C9_4 H9B_4 0.9800 . ?
C9_4 H9C_4 0.9800 . ?
C10_4 C11_4 1.531(2) . ?
C10_4 C12_4 1.532(2) . ?
C10_4 H10_4 1.0000 . ?
C11_4 H11A_4 0.9800 . ?
C11_4 H11B_4 0.9800 . ?
C11_4 H11C_4 0.9800 . ?
C12_4 H12A_4 0.9800 . ?
C12_4 H12B_4 0.9800 . ?
C12_4 H12C_4 0.9800 . ?

loop_
_geom_torsion_atom_site_label_1
_geom_torsion_atom_site_label_2
_geom_torsion_atom_site_label_3
_geom_torsion_atom_site_label_4
_geom_torsion
_geom_torsion_site_symmetry_1
_geom_torsion_site_symmetry_2
_geom_torsion_site_symmetry_3
_geom_torsion_site_symmetry_4
_geom_torsion_publ_flag
C10_2 C2_2 C3_2 C4_2 -177.78(16) . . . . ?
Cr1_1 C2_2 C3_2 C4_2 116.19(18) . . . . ?
C10_2 C2_2 C3_2 C8_2 3.60(18) . . . . ?
Cr1_1 C2_2 C3_2 C8_2 -62.42(11) . . . . ?
C10_2 C2_2 C3_2 Cr1_1 66.03(11) . . . . ?
C2_2 C3_2 C4_2 C5_2 -176.83(16) . . . . ?
C8_2 C3_2 C4_2 C5_2 1.6(2) . . . . ?
Cr1_1 C3_2 C4_2 C5_2 -85.13(18) . . . . ?
C3_2 C4_2 C5_2 C6_2 0.4(2) . . . . ?
C4_2 C5_2 C6_2 C7_2 -1.1(3) . . . . ?
C5_2 C6_2 C7_2 C8_2 -0.2(2) . . . . ?
C6_2 C7_2 C8_2 C9_2 177.47(17) . . . . ?
C6_2 C7_2 C8_2 C3_2 2.2(2) . . . . ?
C6_2 C7_2 C8_2 Cr1_1 88.41(17) . . . . ?
C4_2 C3_2 C8_2 C7_2 -2.9(2) . . . . ?
C2_2 C3_2 C8_2 C7_2 175.88(14) . . . . ?
Cr1_1 C3_2 C8_2 C7_2 115.05(14) . . . . ?
C4_2 C3_2 C8_2 C9_2 -179.32(14) . . . . ?
C2_2 C3_2 C8_2 C9_2 -0.49(17) . . . . ?
Cr1_1 C3_2 C8_2 C9_2 -61.32(11) . . . . ?
C4_2 C3_2 C8_2 Cr1_1 -117.99(14) . . . . ?
C2_2 C3_2 C8_2 Cr1_1 60.84(11) . . . . ?
C7_2 C8_2 C9_2 C10_2 -178.48(17) . . . . ?
C3_2 C8_2 C9_2 C10_2 -2.81(18) . . . . ?
Cr1_1 C8_2 C9_2 C10_2 -66.31(11) . . . . ?
C7_2 C8_2 C9_2 Cr1_1 -112.17(18) . . . . ?
C3_2 C8_2 C9_2 Cr1_1 63.51(11) . . . . ?
C3_2 C2_2 C10_2 C9_2 -5.43(19) . . . . ?
Cr1_1 C2_2 C10_2 C9_2 61.95(12) . . . . ?
C3_2 C2_2 C10_2 Cr1_1 -67.38(11) . . . . ?
C8_2 C9_2 C10_2 C2_2 5.14(19) . . . . ?
Cr1_1 C9_2 C10_2 C2_2 -62.23(12) . . . . ?
C8_2 C9_2 C10_2 Cr1_1 67.37(11) . . . . ?
C4_3 C1_3 N1_3 C1_4 -163.05(13) . . . . ?
Cr1_1 C1_3 N1_3 C1_4 23.27(19) . . . . ?
C4_3 C1_3 N1_3 C2_3 12.97(17) . . . . ?
Cr1_1 C1_3 N1_3 C2_3 -160.71(10) . . . . ?
C1_3 N1_3 C2_3 C5_3 -147.49(14) . . . . ?
C1_4 N1_3 C2_3 C5_3 28.3(2) . . . . ?
C1_3 N1_3 C2_3 C6_3 91.11(15) . . . . ?
C1_4 N1_3 C2_3 C6_3 -93.11(16) . . . . ?
C1_3 N1_3 C2_3 C3_3 -25.14(16) . . . . ?
C1_4 N1_3 C2_3 C3_3 150.65(14) . . . . ?
C5_3 C2_3 C3_3 C4_3 146.70(13) . . . . ?
C6_3 C2_3 C3_3 C4_3 -88.17(15) . . . . ?
N1_3 C2_3 C3_3 C4_3 25.73(14) . . . . ?
N1_3 C1_3 C4_3 C8_3 -118.45(15) . . . . ?
Cr1_1 C1_3 C4_3 C8_3 54.62(19) . . . . ?
N1_3 C1_3 C4_3 C7_3 122.10(14) . . . . ?
Cr1_1 C1_3 C4_3 C7_3 -64.84(17) . . . . ?
N1_3 C1_3 C4_3 C3_3 5.15(16) . . . . ?
Cr1_1 C1_3 C4_3 C3_3 178.22(11) . . . . ?
C2_3 C3_3 C4_3 C1_3 -20.49(16) . . . . ?
C2_3 C3_3 C4_3 C8_3 104.00(15) . . . . ?
C2_3 C3_3 C4_3 C7_3 -133.86(13) . . . . ?
C1_3 N1_3 C1_4 C2_4 -86.82(18) . . . . ?
C2_3 N1_3 C1_4 C2_4 97.56(18) . . . . ?
C1_3 N1_3 C1_4 C6_4 86.92(17) . . . . ?
C2_3 N1_3 C1_4 C6_4 -88.70(17) . . . . ?
C6_4 C1_4 C2_4 C3_4 -1.4(2) . . . . ?
N1_3 C1_4 C2_4 C3_4 171.87(14) . . . . ?
C6_4 C1_4 C2_4 C7_4 178.14(14) . . . . ?
N1_3 C1_4 C2_4 C7_4 -8.6(2) . . . . ?
C1_4 C2_4 C3_4 C4_4 -0.1(2) . . . . ?
C7_4 C2_4 C3_4 C4_4 -179.68(15) . . . . ?
C2_4 C3_4 C4_4 C5_4 1.7(2) . . . . ?
C3_4 C4_4 C5_4 C6_4 -1.9(2) . . . . ?
C4_4 C5_4 C6_4 C1_4 0.4(2) . . . . ?
C4_4 C5_4 C6_4 C10_4 -177.35(15) . . . . ?
C2_4 C1_4 C6_4 C5_4 1.3(2) . . . . ?
N1_3 C1_4 C6_4 C5_4 -172.36(13) . . . . ?
C2_4 C1_4 C6_4 C10_4 178.92(14) . . . . ?
N1_3 C1_4 C6_4 C10_4 5.3(2) . . . . ?
C1_4 C2_4 C7_4 C8_4 131.78(16) . . . . ?
C3_4 C2_4 C7_4 C8_4 -48.6(2) . . . . ?
C1_4 C2_4 C7_4 C9_4 -105.48(17) . . . . ?
C3_4 C2_4 C7_4 C9_4 74.09(18) . . . . ?
C5_4 C6_4 C10_4 C11_4 69.54(18) . . . . ?
C1_4 C6_4 C10_4 C11_4 -108.06(17) . . . . ?
C5_4 C6_4 C10_4 C12_4 -53.96(19) . . . . ?
C1_4 C6_4 C10_4 C12_4 128.45(16) . . . . ?
